data_2013412
loop_
_publ_author_name
'Britton, Doyle'
'Gleason, William B.'

_publ_section_title
;
 Diiododurene: four centrosymmetric molecules in general positions
;
_journal_issue 8
_journal_name_full 'Acta Crystallographica Section C'
_journal_page_first o439
_journal_page_last o442
_journal_paper_doi 10.1107/S0108270103012769
_journal_volume 59
_journal_year 2003
_chemical_formula_iupac 'C10 H12 I2'
_chemical_formula_moiety 'C10 H12 I2'
_chemical_formula_sum 'C10 H12 I2'
_chemical_formula_weight 386.00
_chemical_melting_point 410.5(5)
_chemical_name_common diiododurene
_chemical_name_systematic
;
1,4-Diiodo-2,3,5,6-tetramethylbenzene
;
_space_group_IT_number 2
_symmetry_cell_setting triclinic
_symmetry_space_group_name_Hall '-P 1'
_symmetry_space_group_name_H-M 'P -1'
_atom_sites_solution_hydrogens geom
_atom_sites_solution_primary direct
_atom_sites_solution_secondary difmap
_audit_creation_method 'SHELXTL plus manual additions'
_cell_angle_alpha 86.600(10)
_cell_angle_beta 86.930(10)
_cell_angle_gamma 75.570(10)
_cell_formula_units_Z 8
_cell_length_a 8.152(2)
_cell_length_b 15.622(4)
_cell_length_c 18.080(5)
_cell_measurement_reflns_used 3385
_cell_measurement_temperature 174(2)
_cell_measurement_theta_max 27.17
_cell_measurement_theta_min 2.58
_cell_volume 2224.1(10)
_computing_cell_refinement 'SAINT (Siemens, 1995)'
_computing_data_collection 'SMART (Siemens, 1995)'
_computing_data_reduction SAINT
_computing_molecular_graphics SHELXTL
_computing_publication_material SHELXTL
_computing_structure_refinement SHELXTL
_computing_structure_solution 'SHELXTL (Sheldrick, 1997)'
_diffrn_ambient_temperature 174(2)
_diffrn_measured_fraction_theta_full 0.989
_diffrn_measured_fraction_theta_max 0.989
_diffrn_measurement_device_type
;
Siemens SMART area-detector
;
_diffrn_measurement_method \w
_diffrn_radiation_monochromator graphite
_diffrn_radiation_source 'fine-focus sealed tube'
_diffrn_radiation_type MoK\a
_diffrn_radiation_wavelength 0.71073
_diffrn_reflns_av_R_equivalents 0.029
_diffrn_reflns_av_sigmaI/netI 0.039
_diffrn_reflns_limit_h_max 10
_diffrn_reflns_limit_h_min -10
_diffrn_reflns_limit_k_max 20
_diffrn_reflns_limit_k_min -20
_diffrn_reflns_limit_l_max 23
_diffrn_reflns_limit_l_min -23
_diffrn_reflns_number 26644
_diffrn_reflns_theta_full 27.48
_diffrn_reflns_theta_max 27.48
_diffrn_reflns_theta_min 1.35
_diffrn_standards_decay_% <1
_diffrn_standards_number 0
_exptl_absorpt_coefficient_mu 5.605
_exptl_absorpt_correction_T_max 0.76
_exptl_absorpt_correction_T_min 0.55
_exptl_absorpt_correction_type multi-scan
_exptl_absorpt_process_details
;
(SADABS; Sheldrick, 1996; Blessing, 1995)
;
_exptl_crystal_colour colorless
_exptl_crystal_density_diffrn 2.305
_exptl_crystal_density_meas ?
_exptl_crystal_density_method 'not measured'
_exptl_crystal_description needle
_exptl_crystal_F_000 1424
_exptl_crystal_size_max 0.50
_exptl_crystal_size_mid 0.10
_exptl_crystal_size_min 0.05
_refine_diff_density_max 0.93
_refine_diff_density_min -0.99
_refine_ls_extinction_coef 0.00038(4)
_refine_ls_extinction_expression
;
 Fc^*^=kFc[1+0.001xFc^2^\l^3^/sin(2\q)]^-1/4^
;
_refine_ls_extinction_method SHELXTL
_refine_ls_goodness_of_fit_ref 1.00
_refine_ls_hydrogen_treatment constr
_refine_ls_matrix_type full
_refine_ls_number_parameters 471
_refine_ls_number_reflns 10118
_refine_ls_number_restraints 39
_refine_ls_restrained_S_all 1.00
_refine_ls_R_factor_all 0.047
_refine_ls_R_factor_gt 0.027
_refine_ls_shift/su_max 0.004
_refine_ls_shift/su_mean 0.000
_refine_ls_structure_factor_coef Fsqd
_refine_ls_weighting_details 'calc w = 1/[\s^2^(Fo^2^)+(0.024P)^2^+1.06P] where P = (Fo^2^+2Fc^2^)/3'
_refine_ls_weighting_scheme calc
_refine_ls_wR_factor_gt 0.06
_refine_ls_wR_factor_ref 0.061
_reflns_number_gt 7650
_reflns_number_total 10118
_reflns_threshold_expression I>2\s(I)
_cod_data_source_file de1213.cif
_cod_data_source_block I
_cod_depositor_comments
;
The following automatic conversions were performed:

'_chemical_melting_point' value '410-411' was changed to '410.5(5)' -
the average value was taken and precision was estimated.

Automatic conversion script
Id: cif_fix_values 1646 2011-03-28 12:23:43Z adriana 

The following automatic conversions were performed:

'_chemical_melting_point' value '410-411' was changed to '410.5(5)' -
the average value was taken and precision was estimated.

Automatic conversion script
Id: cif_fix_values 1715 2011-07-08 13:25:40Z adriana 

The following automatic conversions were performed:

'_exptl_crystal_density_meas' value 'not measured' was changed to '?'
- the value is perceived as not measured.

Automatic conversion script
Id: cif_fix_values 3008 2015-01-20 13:52:24Z robertas 
;
_cod_database_code 2013412
_cod_database_fobs_code 2013412

loop_
_symmetry_equiv_pos_as_xyz
'x, y, z'
'-x, -y, -z'

loop_
_atom_site_label
_atom_site_fract_x
_atom_site_fract_y
_atom_site_fract_z
_atom_site_U_iso_or_equiv
_atom_site_adp_type
_atom_site_calc_flag
_atom_site_refinement_flags
_atom_site_occupancy
_atom_site_disorder_assembly
_atom_site_disorder_group
_atom_site_type_symbol
C101 0.6550(5) 0.8321(2) 0.8833(2) 0.0293(8) Uani d PD 0.9439(6) A 1 C
C102 0.6339(5) 0.7786(3) 0.9466(2) 0.0304(8) Uani d PD 0.9439(6) A 1 C
C103 0.6077(5) 0.6947(3) 0.9365(2) 0.0310(9) Uani d PD 0.9439(6) A 1 C
C104 0.6042(5) 0.6689(3) 0.8644(2) 0.0303(9) Uani d PD 0.9439(6) A 1 C
C105 0.6238(5) 0.7225(3) 0.8007(2) 0.0328(9) Uani d PD 0.9439(6) A 1 C
C106 0.6492(5) 0.8061(3) 0.8108(2) 0.0313(9) Uani d PD 0.9439(6) A 1 C
I11 0.69383(4) 0.95888(2) 0.89954(2) 0.04205(9) Uani d PD 0.9439(6) A 1 I
C12 0.6417(7) 0.8094(3) 1.0240(2) 0.0422(10) Uani d PD 0.9439(6) A 1 C
H12A 0.6566 0.8699 1.0208 0.063 Uiso calc PR 0.9439(6) A 1 H
H12B 0.7374 0.7700 1.0491 0.063 Uiso calc PR 0.9439(6) A 1 H
H12C 0.5360 0.8083 1.0521 0.063 Uiso calc PR 0.9439(6) A 1 H
C13 0.5845(10) 0.6347(4) 1.0037(4) 0.0432(11) Uani d PD 0.9439(6) A 1 C
H13A 0.5681 0.5789 0.9871 0.065 Uiso calc PR 0.9439(6) A 1 H
H13B 0.4849 0.6640 1.0338 0.065 Uiso calc PR 0.9439(6) A 1 H
H13C 0.6853 0.6226 1.0335 0.065 Uiso calc PR 0.9439(6) A 1 H
I14 0.57274(4) 0.54028(2) 0.84903(2) 0.04691(9) Uani d PD 0.9439(6) A 1 I
C15 0.6166(8) 0.6911(3) 0.7237(2) 0.0473(11) Uani d PD 0.9439(6) A 1 C
H15A 0.6099 0.7408 0.6873 0.071 Uiso calc PR 0.9439(6) A 1 H
H15B 0.5163 0.6677 0.7210 0.071 Uiso calc PR 0.9439(6) A 1 H
H15C 0.7188 0.6445 0.7129 0.071 Uiso calc PR 0.9439(6) A 1 H
C16 0.6731(10) 0.8681(5) 0.7456(3) 0.0474(12) Uani d PD 0.9439(6) A 1 C
H16A 0.6812 0.8372 0.6994 0.071 Uiso calc PR 0.9439(6) A 1 H
H16B 0.7775 0.8872 0.7509 0.071 Uiso calc PR 0.9439(6) A 1 H
H16C 0.5762 0.9199 0.7444 0.071 Uiso calc PR 0.9439(6) A 1 H
C201 0.8663(5) 0.2220(2) 0.05396(19) 0.0289(8) Uani d . 1 B 1 C
C202 0.8938(5) 0.3044(2) 0.0651(2) 0.0294(8) Uani d . 1 B 1 C
C203 0.8991(5) 0.3296(2) 0.1381(2) 0.0297(8) Uani d . 1 B 1 C
C204 0.8740(5) 0.2698(2) 0.1962(2) 0.0301(8) Uani d . 1 B 1 C
C205 0.8448(5) 0.1877(2) 0.1853(2) 0.0294(8) Uani d . 1 B 1 C
C206 0.8405(5) 0.1624(2) 0.1119(2) 0.0294(8) Uani d . 1 B 1 C
I21 0.86485(4) 0.18231(2) -0.05622(2) 0.04449(8) Uani d . 1 B 1 I
C22 0.9210(6) 0.3685(3) 0.0005(2) 0.0446(11) Uani d . 1 B 1 C
H22A 0.9155 0.3417 -0.0466 0.067 Uiso calc R 1 B 1 H
H22B 1.0324 0.3810 0.0036 0.067 Uiso calc R 1 B 1 H
H22C 0.8325 0.4238 0.0034 0.067 Uiso calc R 1 B 1 H
C23 0.9301(6) 0.4183(3) 0.1520(2) 0.0422(10) Uani d . 1 B 1 C
H23A 0.9588 0.4465 0.1048 0.063 Uiso calc R 1 B 1 H
H23B 1.0241 0.4102 0.1854 0.063 Uiso calc R 1 B 1 H
H23C 0.8276 0.4560 0.1747 0.063 Uiso calc R 1 B 1 H
I24 0.88390(4) 0.30704(2) 0.30673(2) 0.04166(8) Uani d . 1 B 1 I
C25 0.8204(6) 0.1234(3) 0.2489(2) 0.0441(11) Uani d . 1 B 1 C
H25A 0.8221 0.1507 0.2962 0.066 Uiso calc R 1 B 1 H
H25B 0.9121 0.0693 0.2466 0.066 Uiso calc R 1 B 1 H
H25C 0.7112 0.1087 0.2451 0.066 Uiso calc R 1 B 1 H
C26 0.8080(6) 0.0746(3) 0.0968(2) 0.0424(10) Uani d . 1 B 1 C
H26A 0.8228 0.0653 0.0435 0.064 Uiso calc R 1 B 1 H
H26B 0.6919 0.0740 0.1134 0.064 Uiso calc R 1 B 1 H
H26C 0.8882 0.0272 0.1236 0.064 Uiso calc R 1 B 1 H
C301 0.3043(5) 0.8407(2) 0.3928(2) 0.0294(8) Uani d . 1 C 1 C
C302 0.3932(5) 0.7911(2) 0.45133(19) 0.0309(8) Uani d . 1 C 1 C
C303 0.4831(5) 0.7036(2) 0.43933(19) 0.0294(8) Uani d . 1 C 1 C
C304 0.4787(5) 0.6709(2) 0.3691(2) 0.0275(8) Uani d . 1 C 1 C
C305 0.3901(5) 0.7214(2) 0.31015(19) 0.0275(8) Uani d . 1 C 1 C
C306 0.2978(5) 0.8081(2) 0.3230(2) 0.0285(8) Uani d . 1 C 1 C
I31 0.17426(4) 0.97406(2) 0.41006(2) 0.04619(8) Uani d . 1 C 1 I
C32 0.3922(6) 0.8295(3) 0.5286(2) 0.0455(11) Uani d . 1 C 1 C
H32A 0.3063 0.8858 0.5309 0.068 Uiso calc R 1 C 1 H
H32B 0.5040 0.8392 0.5366 0.068 Uiso calc R 1 C 1 H
H32C 0.3656 0.7876 0.5672 0.068 Uiso calc R 1 C 1 H
C33 0.5801(5) 0.6462(3) 0.5007(2) 0.0418(10) Uani d . 1 C 1 C
H33A 0.5715 0.6807 0.5449 0.063 Uiso calc R 1 C 1 H
H33B 0.6994 0.6256 0.4846 0.063 Uiso calc R 1 C 1 H
H33C 0.5321 0.5952 0.5124 0.063 Uiso calc R 1 C 1 H
I34 0.60906(3) 0.53802(2) 0.35037(2) 0.03506(7) Uani d . 1 C 1 I
C35 0.3913(5) 0.6861(2) 0.2332(2) 0.0352(9) Uani d . 1 C 1 C
H35A 0.4767 0.6297 0.2300 0.053 Uiso calc R 1 C 1 H
H35B 0.4186 0.7288 0.1957 0.053 Uiso calc R 1 C 1 H
H35C 0.2793 0.6770 0.2245 0.053 Uiso calc R 1 C 1 H
C36 0.1955(5) 0.8624(3) 0.2618(2) 0.0386(10) Uani d . 1 C 1 C
H36A 0.1179 0.9148 0.2823 0.058 Uiso calc R 1 C 1 H
H36B 0.1301 0.8267 0.2392 0.058 Uiso calc R 1 C 1 H
H36C 0.2721 0.8810 0.2240 0.058 Uiso calc R 1 C 1 H
C401 0.0143(4) 0.3152(2) 0.58656(19) 0.0259(8) Uani d . 1 D 1 C
C402 0.0124(4) 0.3505(2) 0.65602(19) 0.0265(8) Uani d . 1 D 1 C
C403 0.1030(5) 0.2962(2) 0.71270(19) 0.0287(8) Uani d . 1 D 1 C
C404 0.1910(5) 0.2101(2) 0.69641(19) 0.0276(8) Uani d . 1 D 1 C
C405 0.1938(5) 0.1746(2) 0.62679(19) 0.0277(8) Uani d . 1 D 1 C
C406 0.1034(5) 0.2291(2) 0.5703(2) 0.0278(8) Uani d . 1 D 1 C
I41 -0.12381(3) 0.39625(2) 0.50143(2) 0.03326(7) Uani d . 1 D 1 I
C42 -0.0838(5) 0.4445(2) 0.6709(2) 0.0367(9) Uani d . 1 D 1 C
H42A -0.1495 0.4705 0.6277 0.055 Uiso calc R 1 D 1 H
H42B -0.0034 0.4796 0.6802 0.055 Uiso calc R 1 D 1 H
H42C -0.1608 0.4442 0.7144 0.055 Uiso calc R 1 D 1 H
C43 0.1041(6) 0.3327(3) 0.7888(2) 0.0400(10) Uani d . 1 D 1 C
H43A 0.1470 0.2839 0.8248 0.060 Uiso calc R 1 D 1 H
H43B -0.0114 0.3639 0.8041 0.060 Uiso calc R 1 D 1 H
H43C 0.1775 0.3739 0.7865 0.060 Uiso calc R 1 D 1 H
I44 0.32471(3) 0.12637(2) 0.78180(2) 0.03778(7) Uani d . 1 D 1 I
C45 0.2896(5) 0.0811(2) 0.6125(2) 0.0402(10) Uani d . 1 D 1 C
H45A 0.2803 0.0692 0.5605 0.060 Uiso calc R 1 D 1 H
H45B 0.2419 0.0399 0.6447 0.060 Uiso calc R 1 D 1 H
H45C 0.4092 0.0733 0.6231 0.060 Uiso calc R 1 D 1 H
C46 0.1029(6) 0.1955(3) 0.4936(2) 0.0429(10) Uani d . 1 D 1 C
H46A 0.0742 0.2459 0.4576 0.064 Uiso calc R 1 D 1 H
H46B 0.0188 0.1604 0.4929 0.064 Uiso calc R 1 D 1 H
H46C 0.2155 0.1586 0.4806 0.064 Uiso calc R 1 D 1 H
C501 0.6449(14) 0.7999(5) 0.8079(4) 0.0313(9) Uani d PD 0.0561(6) A 2 C
C502 0.650(4) 0.8290(9) 0.8795(4) 0.0293(8) Uani d PD 0.0561(6) A 2 C
C503 0.629(4) 0.7719(9) 0.9403(4) 0.0304(8) Uani d PD 0.0561(6) A 2 C
C504 0.605(2) 0.6896(6) 0.9264(4) 0.0310(9) Uani d PD 0.0561(6) A 2 C
C505 0.599(4) 0.6599(10) 0.8546(4) 0.0303(9) Uani d PD 0.0561(6) A 2 C
C506 0.620(4) 0.7168(10) 0.7942(4) 0.0328(9) Uani d PD 0.0561(6) A 2 C
I51 0.6768(12) 0.8869(5) 0.7167(3) 0.0474(12) Uani d PD 0.0561(6) A 2 I
C52 0.678(8) 0.9195(16) 0.8916(5) 0.04205(9) Uani d PD 0.0561(6) A 2 C
H52A 0.6895 0.9503 0.8435 0.063 Uiso calc PR 0.0561(6) A 2 H
H52B 0.7813 0.9128 0.9190 0.063 Uiso calc PR 0.0561(6) A 2 H
H52C 0.5808 0.9540 0.9202 0.063 Uiso calc PR 0.0561(6) A 2 H
C53 0.634(8) 0.8011(17) 1.0189(4) 0.0422(10) Uani d PD 0.0561(6) A 2 C
H53A 0.6177 0.7540 1.0545 0.063 Uiso calc PR 0.0561(6) A 2 H
H53B 0.5443 0.8548 1.0267 0.063 Uiso calc PR 0.0561(6) A 2 H
H53C 0.7447 0.8132 1.0260 0.063 Uiso calc PR 0.0561(6) A 2 H
I54 0.5729(12) 0.6032(4) 1.0183(4) 0.0432(11) Uani d PD 0.0561(6) A 2 I
C55 0.571(8) 0.5696(17) 0.8431(5) 0.04691(9) Uani d PD 0.0561(6) A 2 C
H55A 0.5697 0.5612 0.7899 0.070 Uiso calc PR 0.0561(6) A 2 H
H55B 0.4626 0.5651 0.8669 0.070 Uiso calc PR 0.0561(6) A 2 H
H55C 0.6631 0.5239 0.8650 0.070 Uiso calc PR 0.0561(6) A 2 H
C56 0.616(8) 0.6906(17) 0.7151(5) 0.0473(11) Uani d PD 0.0561(6) A 2 C
H56A 0.5956 0.6313 0.7152 0.071 Uiso calc PR 0.0561(6) A 2 H
H56B 0.7245 0.6906 0.6892 0.071 Uiso calc PR 0.0561(6) A 2 H
H56C 0.5244 0.7331 0.6896 0.071 Uiso calc PR 0.0561(6) A 2 H

loop_
_atom_site_aniso_label
_atom_site_aniso_U_11
_atom_site_aniso_U_22
_atom_site_aniso_U_33
_atom_site_aniso_U_12
_atom_site_aniso_U_13
_atom_site_aniso_U_23
C101 0.0232(19) 0.0239(19) 0.041(2) -0.0047(15) -0.0040(16) -0.0027(16)
C102 0.028(2) 0.029(2) 0.032(2) -0.0033(16) -0.0030(16) -0.0019(16)
C103 0.026(2) 0.027(2) 0.037(2) -0.0033(16) 0.0006(17) 0.0021(17)
C104 0.023(2) 0.0249(19) 0.042(2) -0.0029(16) -0.0008(17) -0.0055(17)
C105 0.027(2) 0.038(2) 0.032(2) -0.0037(17) -0.0030(17) -0.0063(17)
C106 0.025(2) 0.031(2) 0.036(2) -0.0030(16) -0.0019(16) 0.0032(17)
I11 0.03916(17) 0.02601(15) 0.0618(2) -0.00878(13) -0.00703(14) -0.00114(13)
C12 0.050(3) 0.042(2) 0.037(2) -0.014(2) -0.010(2) -0.0064(19)
C13 0.055(2) 0.033(4) 0.043(3) -0.016(3) 0.006(2) 0.006(2)
I14 0.04444(18) 0.03200(17) 0.0674(2) -0.01301(15) -0.00082(15) -0.01358(14)
C15 0.050(3) 0.053(3) 0.039(2) -0.011(2) -0.008(2) -0.008(2)
C16 0.054(2) 0.049(3) 0.035(4) -0.007(2) 0.002(3) 0.005(3)
C201 0.029(2) 0.032(2) 0.0249(18) -0.0036(16) -0.0005(15) -0.0059(15)
C202 0.0253(19) 0.029(2) 0.032(2) -0.0041(16) 0.0016(16) 0.0004(16)
C203 0.025(2) 0.0255(19) 0.036(2) -0.0012(16) -0.0043(16) -0.0028(16)
C204 0.028(2) 0.032(2) 0.0284(19) -0.0025(16) -0.0035(16) -0.0047(16)
C205 0.027(2) 0.0256(19) 0.033(2) -0.0020(16) -0.0011(16) 0.0036(16)
C206 0.027(2) 0.0235(19) 0.037(2) -0.0041(16) -0.0018(16) -0.0017(16)
I21 0.05500(19) 0.04967(17) 0.03035(14) -0.01407(14) -0.00356(12) -0.00773(12)
C22 0.055(3) 0.037(2) 0.042(2) -0.014(2) 0.003(2) -0.0006(19)
C23 0.046(3) 0.034(2) 0.047(3) -0.008(2) -0.003(2) -0.0083(19)
I24 0.04568(17) 0.04407(16) 0.03250(14) -0.00307(13) -0.00678(12) -0.00965(12)
C25 0.059(3) 0.038(2) 0.034(2) -0.013(2) 0.002(2) 0.0068(18)
C26 0.058(3) 0.030(2) 0.044(2) -0.020(2) -0.007(2) 0.0012(18)
C301 0.032(2) 0.0224(18) 0.032(2) -0.0051(16) 0.0038(16) 0.0019(15)
C302 0.035(2) 0.033(2) 0.028(2) -0.0142(17) 0.0026(16) -0.0033(16)
C303 0.030(2) 0.034(2) 0.0261(19) -0.0139(17) -0.0031(15) 0.0061(16)
C304 0.0263(19) 0.0224(18) 0.034(2) -0.0077(15) 0.0009(16) 0.0033(15)
C305 0.027(2) 0.0291(19) 0.0282(19) -0.0111(16) -0.0023(15) 0.0003(15)
C306 0.027(2) 0.0285(19) 0.031(2) -0.0095(16) 0.0003(16) 0.0014(15)
I31 0.05187(18) 0.03191(15) 0.04865(17) 0.00185(13) 0.00270(14) -0.00891(12)
C32 0.052(3) 0.046(3) 0.037(2) -0.010(2) -0.007(2) 0.0056(19)
C33 0.046(3) 0.039(2) 0.039(2) -0.008(2) -0.011(2) 0.0006(19)
I34 0.03664(15) 0.02573(13) 0.04096(15) -0.00419(11) -0.00423(11) 0.00065(11)
C35 0.042(2) 0.026(2) 0.038(2) -0.0076(18) -0.0113(18) 0.0010(17)
C36 0.039(2) 0.036(2) 0.037(2) -0.0021(19) -0.0051(18) -0.0009(18)
C401 0.0278(19) 0.0259(18) 0.0253(18) -0.0100(15) -0.0051(15) 0.0068(15)
C402 0.0254(19) 0.0240(18) 0.0313(19) -0.0086(15) 0.0009(15) -0.0019(15)
C403 0.032(2) 0.034(2) 0.0244(18) -0.0160(17) 0.0006(15) -0.0021(15)
C404 0.027(2) 0.0289(19) 0.0282(19) -0.0100(16) -0.0057(15) 0.0051(15)
C405 0.033(2) 0.0228(18) 0.0287(19) -0.0114(16) -0.0006(16) 0.0011(15)
C406 0.030(2) 0.0249(19) 0.0299(19) -0.0103(16) -0.0011(16) -0.0014(15)
I41 0.03578(15) 0.03000(13) 0.03390(14) -0.00815(11) -0.00821(11) 0.00552(10)
C42 0.040(2) 0.032(2) 0.036(2) -0.0039(18) -0.0032(18) -0.0060(17)
C43 0.050(3) 0.036(2) 0.034(2) -0.011(2) -0.0051(19) 0.0009(18)
I44 0.04448(16) 0.03661(14) 0.03343(14) -0.01281(12) -0.01109(12) 0.00945(11)
C45 0.046(3) 0.031(2) 0.041(2) -0.0036(19) -0.0071(19) 0.0020(18)
C46 0.054(3) 0.036(2) 0.035(2) -0.001(2) -0.012(2) -0.0047(18)
C501 0.025(2) 0.031(2) 0.036(2) -0.0030(16) -0.0019(16) 0.0032(17)
C502 0.0232(19) 0.0239(19) 0.041(2) -0.0047(15) -0.0040(16) -0.0027(16)
C503 0.028(2) 0.029(2) 0.032(2) -0.0033(16) -0.0030(16) -0.0019(16)
C504 0.026(2) 0.027(2) 0.037(2) -0.0033(16) 0.0006(17) 0.0021(17)
C505 0.023(2) 0.0249(19) 0.042(2) -0.0029(16) -0.0008(17) -0.0055(17)
C506 0.027(2) 0.038(2) 0.032(2) -0.0037(17) -0.0030(17) -0.0063(17)
I51 0.054(2) 0.049(3) 0.035(4) -0.007(2) 0.002(3) 0.005(3)
C52 0.03916(17) 0.02601(15) 0.0618(2) -0.00878(13) -0.00703(14) -0.00114(13)
C53 0.050(3) 0.042(2) 0.037(2) -0.014(2) -0.010(2) -0.0064(19)
I54 0.055(2) 0.033(4) 0.043(3) -0.016(3) 0.006(2) 0.006(2)
C55 0.04444(18) 0.03200(17) 0.0674(2) -0.01301(15) -0.00082(15) -0.01358(14)
C56 0.050(3) 0.053(3) 0.039(2) -0.011(2) -0.008(2) -0.008(2)

loop_
_atom_type_symbol
_atom_type_description
_atom_type_scat_dispersion_real
_atom_type_scat_dispersion_imag
_atom_type_scat_source
C C 0.0033 0.0016 'International Tables Vol C Tables 4.2.6.8 and 6.1.1.4'
H H 0.0000 0.0000 'International Tables Vol C Tables 4.2.6.8 and 6.1.1.4'
I I -0.4742 1.8119 'International Tables Vol C Tables 4.2.6.8 and 6.1.1.4'

loop_
_geom_angle_atom_site_label_1
_geom_angle_atom_site_label_2
_geom_angle_atom_site_label_3
_geom_angle
C106 C101 C102 123.2(4)
C106 C101 I11 119.1(3)
C102 C101 I11 117.8(3)
C103 C102 C101 118.2(4)
C103 C102 C12 120.5(4)
C101 C102 C12 121.4(4)
C104 C103 C102 118.3(4)
C104 C103 C13 121.9(4)
C102 C103 C13 119.8(4)
C103 C104 C105 123.8(4)
C103 C104 I14 118.3(3)
C105 C104 I14 117.9(3)
C106 C105 C104 117.9(4)
C106 C105 C15 120.8(4)
C104 C105 C15 121.3(4)
C105 C106 C101 118.6(4)
C105 C106 C16 121.7(4)
C101 C106 C16 119.7(4)
C102 C12 H12A 109.5
C102 C12 H12B 109.5
H12A C12 H12B 109.5
C102 C12 H12C 109.5
H12A C12 H12C 109.5
H12B C12 H12C 109.5
C103 C13 H13A 109.5
C103 C13 H13B 109.5
H13A C13 H13B 109.5
C103 C13 H13C 109.5
H13A C13 H13C 109.5
H13B C13 H13C 109.5
C105 C15 H15A 109.5
C105 C15 H15B 109.5
H15A C15 H15B 109.5
C105 C15 H15C 109.5
H15A C15 H15C 109.5
H15B C15 H15C 109.5
C106 C16 H16A 109.5
C106 C16 H16B 109.5
H16A C16 H16B 109.5
C106 C16 H16C 109.5
H16A C16 H16C 109.5
H16B C16 H16C 109.5
C202 C201 C206 123.5(3)
C202 C201 I21 119.0(3)
C206 C201 I21 117.5(3)
C201 C202 C203 118.9(3)
C201 C202 C22 122.3(3)
C203 C202 C22 118.8(3)
C202 C203 C204 117.7(3)
C202 C203 C23 120.1(3)
C204 C203 C23 122.2(3)
C205 C204 C203 123.6(3)
C205 C204 I24 118.5(3)
C203 C204 I24 117.9(3)
C204 C205 C206 118.5(3)
C204 C205 C25 122.8(3)
C206 C205 C25 118.7(3)
C201 C206 C205 117.8(3)
C201 C206 C26 121.4(3)
C205 C206 C26 120.8(3)
C202 C22 H22A 109.5
C202 C22 H22B 109.5
H22A C22 H22B 109.5
C202 C22 H22C 109.5
H22A C22 H22C 109.5
H22B C22 H22C 109.5
C203 C23 H23A 109.5
C203 C23 H23B 109.5
H23A C23 H23B 109.5
C203 C23 H23C 109.5
H23A C23 H23C 109.5
H23B C23 H23C 109.5
C205 C25 H25A 109.5
C205 C25 H25B 109.5
H25A C25 H25B 109.5
C205 C25 H25C 109.5
H25A C25 H25C 109.5
H25B C25 H25C 109.5
C206 C26 H26A 109.5
C206 C26 H26B 109.5
H26A C26 H26B 109.5
C206 C26 H26C 109.5
H26A C26 H26C 109.5
H26B C26 H26C 109.5
C302 C301 C306 123.9(3)
C302 C301 I31 118.3(3)
C306 C301 I31 117.8(3)
C301 C302 C303 118.3(3)
C301 C302 C32 121.9(3)
C303 C302 C32 119.8(3)
C304 C303 C302 118.1(3)
C304 C303 C33 121.1(3)
C302 C303 C33 120.8(3)
C303 C304 C305 123.4(3)
C303 C304 I34 118.7(3)
C305 C304 I34 117.9(3)
C306 C305 C304 118.2(3)
C306 C305 C35 119.0(3)
C304 C305 C35 122.8(3)
C301 C306 C305 118.2(3)
C301 C306 C36 122.6(3)
C305 C306 C36 119.2(3)
C302 C32 H32A 109.5
C302 C32 H32B 109.5
H32A C32 H32B 109.5
C302 C32 H32C 109.5
H32A C32 H32C 109.5
H32B C32 H32C 109.5
C303 C33 H33A 109.5
C303 C33 H33B 109.5
H33A C33 H33B 109.5
C303 C33 H33C 109.5
H33A C33 H33C 109.5
H33B C33 H33C 109.5
C305 C35 H35A 109.5
C305 C35 H35B 109.5
H35A C35 H35B 109.5
C305 C35 H35C 109.5
H35A C35 H35C 109.5
H35B C35 H35C 109.5
C306 C36 H36A 109.5
C306 C36 H36B 109.5
H36A C36 H36B 109.5
C306 C36 H36C 109.5
H36A C36 H36C 109.5
H36B C36 H36C 109.5
C402 C401 C406 123.4(3)
C402 C401 I41 118.3(2)
C406 C401 I41 118.2(3)
C401 C402 C403 118.2(3)
C401 C402 C42 121.7(3)
C403 C402 C42 120.1(3)
C404 C403 C402 118.3(3)
C404 C403 C43 122.2(3)
C402 C403 C43 119.5(3)
C403 C404 C405 123.7(3)
C403 C404 I44 118.8(3)
C405 C404 I44 117.5(3)
C404 C405 C406 117.9(3)
C404 C405 C45 121.5(3)
C406 C405 C45 120.7(3)
C401 C406 C405 118.5(3)
C401 C406 C46 120.8(3)
C405 C406 C46 120.7(3)
C402 C42 H42A 109.5
C402 C42 H42B 109.5
H42A C42 H42B 109.5
C402 C42 H42C 109.5
H42A C42 H42C 109.5
H42B C42 H42C 109.5
C403 C43 H43A 109.5
C403 C43 H43B 109.5
H43A C43 H43B 109.5
C403 C43 H43C 109.5
H43A C43 H43C 109.5
H43B C43 H43C 109.5
C405 C45 H45A 109.5
C405 C45 H45B 109.5
H45A C45 H45B 109.5
C405 C45 H45C 109.5
H45A C45 H45C 109.5
H45B C45 H45C 109.5
C406 C46 H46A 109.5
C406 C46 H46B 109.5
H46A C46 H46B 109.5
C406 C46 H46C 109.5
H46A C46 H46C 109.5
H46B C46 H46C 109.5
C506 C501 C502 123.2(4)
C506 C501 I51 119.1(3)
C502 C501 I51 117.8(3)
C503 C502 C501 118.2(4)
C503 C502 C52 120.5(4)
C501 C502 C52 121.4(4)
C504 C503 C502 118.3(4)
C504 C503 C53 121.9(4)
C502 C503 C53 119.8(4)
C503 C504 C505 123.8(4)
C503 C504 I54 118.3(3)
C505 C504 I54 117.9(3)
C506 C505 C504 117.9(4)
C506 C505 C55 120.8(4)
C504 C505 C55 121.3(4)
C505 C506 C501 118.6(4)
C505 C506 C56 121.7(4)
C501 C506 C56 119.7(4)
C502 C52 H52A 109.5
C502 C52 H52B 109.5
H52A C52 H52B 109.5
C502 C52 H52C 109.5
H52A C52 H52C 109.5
H52B C52 H52C 109.5
C503 C53 H53A 109.5
C503 C53 H53B 109.5
H53A C53 H53B 109.5
C503 C53 H53C 109.5
H53A C53 H53C 109.5
H53B C53 H53C 109.5
C505 C55 H55A 109.5
C505 C55 H55B 109.5
H55A C55 H55B 109.5
C505 C55 H55C 109.5
H55A C55 H55C 109.5
H55B C55 H55C 109.5
C506 C56 H56A 109.5
C506 C56 H56B 109.5
H56A C56 H56B 109.5
C506 C56 H56C 109.5
H56A C56 H56C 109.5
H56B C56 H56C 109.5

loop_
_geom_bond_atom_site_label_1
_geom_bond_atom_site_label_2
_geom_bond_site_symmetry_2
_geom_bond_distance
_geom_bond_publ_flag
C101 C106 . 1.402(5) ?
C101 C102 . 1.405(5) ?
C101 I11 . 2.121(4) ?
C102 C103 . 1.403(5) ?
C102 C12 . 1.515(5) ?
C103 C104 . 1.390(5) ?
C103 C13 . 1.524(6) ?
C104 C105 . 1.410(5) ?
C104 I14 . 2.124(4) ?
C105 C106 . 1.396(6) ?
C105 C15 . 1.512(6) ?
C106 C16 . 1.516(6) ?
C12 H12A . 0.9800 ?
C12 H12B . 0.9800 ?
C12 H12C . 0.9800 ?
C13 H13A . 0.9800 ?
C13 H13B . 0.9800 ?
C13 H13C . 0.9800 ?
C15 H15A . 0.9800 ?
C15 H15B . 0.9800 ?
C15 H15C . 0.9800 ?
C16 H16A . 0.9800 ?
C16 H16B . 0.9800 ?
C16 H16C . 0.9800 ?
C201 C202 . 1.388(5) ?
C201 C206 . 1.404(5) ?
C201 I21 . 2.123(3) ?
C202 C203 . 1.404(5) ?
C202 C22 . 1.536(5) ?
C203 C204 . 1.406(5) ?
C203 C23 . 1.506(5) ?
C204 C205 . 1.389(5) ?
C204 I24 . 2.124(4) ?
C205 C206 . 1.411(5) ?
C205 C25 . 1.520(5) ?
C206 C26 . 1.503(5) ?
C22 H22A . 0.9800 ?
C22 H22B . 0.9800 ?
C22 H22C . 0.9800 ?
C23 H23A . 0.9800 ?
C23 H23B . 0.9800 ?
C23 H23C . 0.9800 ?
C25 H25A . 0.9800 ?
C25 H25B . 0.9800 ?
C25 H25C . 0.9800 ?
C26 H26A . 0.9800 ?
C26 H26B . 0.9800 ?
C26 H26C . 0.9800 ?
C301 C302 . 1.396(5) ?
C301 C306 . 1.397(5) ?
C301 I31 . 2.122(3) ?
C302 C303 . 1.404(5) ?
C302 C32 . 1.551(5) ?
C303 C304 . 1.402(5) ?
C303 C33 . 1.511(5) ?
C304 C305 . 1.407(5) ?
C304 I34 . 2.121(3) ?
C305 C306 . 1.402(5) ?
C305 C35 . 1.526(5) ?
C306 C36 . 1.509(5) ?
C32 H32A . 0.9800 ?
C32 H32B . 0.9800 ?
C32 H32C . 0.9800 ?
C33 H33A . 0.9800 ?
C33 H33B . 0.9800 ?
C33 H33C . 0.9800 ?
C35 H35A . 0.9800 ?
C35 H35B . 0.9800 ?
C35 H35C . 0.9800 ?
C36 H36A . 0.9800 ?
C36 H36B . 0.9800 ?
C36 H36C . 0.9800 ?
C401 C402 . 1.399(5) ?
C401 C406 . 1.401(5) ?
C401 I41 . 2.118(3) ?
C402 C403 . 1.408(5) ?
C402 C42 . 1.514(5) ?
C403 C404 . 1.397(5) ?
C403 C43 . 1.522(5) ?
C404 C405 . 1.403(5) ?
C404 I44 . 2.124(3) ?
C405 C406 . 1.406(5) ?
C405 C45 . 1.504(5) ?
C406 C46 . 1.511(5) ?
C42 H42A . 0.9800 ?
C42 H42B . 0.9800 ?
C42 H42C . 0.9800 ?
C43 H43A . 0.9800 ?
C43 H43B . 0.9800 ?
C43 H43C . 0.9800 ?
C45 H45A . 0.9800 ?
C45 H45B . 0.9800 ?
C45 H45C . 0.9800 ?
C46 H46A . 0.9800 ?
C46 H46B . 0.9800 ?
C46 H46C . 0.9800 ?
C501 C506 . 1.402(6) ?
C501 C502 . 1.405(5) ?
C501 I51 . 2.121(4) ?
C502 C503 . 1.403(6) ?
C502 C52 . 1.515(5) ?
C503 C504 . 1.390(5) ?
C503 C53 . 1.524(6) ?
C504 C505 . 1.410(6) ?
C504 I54 . 2.124(4) ?
C505 C506 . 1.396(6) ?
C505 C55 . 1.512(6) ?
C506 C56 . 1.516(6) ?
C52 H52A . 0.9800 ?
C52 H52B . 0.9800 ?
C52 H52C . 0.9800 ?
C53 H53A . 0.9800 ?
C53 H53B . 0.9800 ?
C53 H53C . 0.9800 ?
C55 H55A . 0.9800 ?
C55 H55B . 0.9800 ?
C55 H55C . 0.9800 ?
C56 H56A . 0.9800 ?
C56 H56B . 0.9800 ?
C56 H56C . 0.9800 ?
